data_7056466
loop_
_publ_author_name
'Bikas, Rahman'
'Emami, Marzieh'
'\'Slepokura, Katarzyna'
'Noshiranzadeh, Nader'

_publ_section_title
;
 Preparing Mn(III) salen-type Schiff base complexes using 1,3-oxazines
 obtained by Mannich condensation: Towards removing ortho-hydroxyaldehydes
;
_journal_name_full 'New J. Chem.'
_journal_paper_doi 10.1039/C7NJ01562C
_journal_year 2017
_chemical_formula_moiety 'C25 H28 Mn N3 O2 S'
_chemical_formula_sum 'C25 H28 Mn N3 O2 S'
_chemical_formula_weight 479.42
_space_group_crystal_system triclinic
_space_group_IT_number 2
_space_group_name_Hall '-P 1'
_space_group_name_H-M_alt 'P -1'
_symmetry_space_group_name_Hall '-P 1'
_symmetry_space_group_name_H-M 'P -1'
_atom_sites_solution_hydrogens difmap
_atom_sites_solution_primary direct
_atom_sites_solution_secondary difmap
_audit_creation_method SHELXL-2014/7
_audit_update_record
;
2017-04-14 deposited with the CCDC.
2017-07-27 downloaded from the CCDC.
;
_cell_angle_alpha 96.34(3)
_cell_angle_beta 92.01(3)
_cell_angle_gamma 103.59(4)
_cell_formula_units_Z 2
_cell_length_a 8.418(4)
_cell_length_b 9.004(4)
_cell_length_c 14.787(4)
_cell_measurement_reflns_used 4177
_cell_measurement_temperature 100(2)
_cell_measurement_theta_max 36.80
_cell_measurement_theta_min 2.86
_cell_volume 1080.6(8)
_computing_cell_refinement
;
CrysAlis RED, Oxford Diffraction Ltd.,
Version 1.171.33.66 (release 28-04-2010 CrysAlis171 .NET)
(compiled Apr 28 2010,14:27:37)
;
_computing_data_collection
;
CrysAlis CCD, Oxford Diffraction Ltd.,
Version 1.171.33.66 (release 28-04-2010 CrysAlis171 .NET)
(compiled Apr 28 2010,14:27:37)
;
_computing_data_reduction
;
CrysAlis RED, Oxford Diffraction Ltd.,
Version 1.171.33.66 (release 28-04-2010 CrysAlis171 .NET)
(compiled Apr 28 2010,14:27:37)
;
_computing_structure_refinement 'SHELXL-2014/7 (Sheldrick, 2014)'
_computing_structure_solution 'SHELXS-97 (Sheldrick, 2008)'
_diffrn_ambient_temperature 100(2)
_diffrn_detector_area_resol_mean 8.3359
_diffrn_measured_fraction_theta_full 0.998
_diffrn_measured_fraction_theta_max 0.982
_diffrn_measurement_device_type 'Kuma KM4-CCD, Sapphire2, large Be window'
_diffrn_measurement_method 'omega scan'
_diffrn_radiation_type MoK\a
_diffrn_radiation_wavelength 0.71073
_diffrn_reflns_av_R_equivalents 0.0723
_diffrn_reflns_av_unetI/netI 0.0817
_diffrn_reflns_Laue_measured_fraction_full 0.998
_diffrn_reflns_Laue_measured_fraction_max 0.982
_diffrn_reflns_limit_h_max 11
_diffrn_reflns_limit_h_min -11
_diffrn_reflns_limit_k_max 10
_diffrn_reflns_limit_k_min -11
_diffrn_reflns_limit_l_max 19
_diffrn_reflns_limit_l_min -19
_diffrn_reflns_number 12754
_diffrn_reflns_point_group_measured_fraction_full 0.998
_diffrn_reflns_point_group_measured_fraction_max 0.982
_diffrn_reflns_theta_full 25.242
_diffrn_reflns_theta_max 27.992
_diffrn_reflns_theta_min 2.868
_diffrn_source 'Enhance (Mo) X-ray Source'
_exptl_absorpt_coefficient_mu 0.736
_exptl_absorpt_correction_T_max 1.000
_exptl_absorpt_correction_T_min 0.406
_exptl_absorpt_correction_type multi-scan
_exptl_absorpt_process_details
;
CrysAlis RED, Oxford Diffraction Ltd.,
Version 1.171.33.66 (release 28-04-2010 CrysAlis171 .NET)
(compiled Apr 28 2010,14:27:37)
Empirical absorption correction using spherical harmonics,
 implemented in SCALE3 ABSPACK scaling algorithm.
;
_exptl_crystal_colour brown
_exptl_crystal_density_diffrn 1.473
_exptl_crystal_description block
_exptl_crystal_F_000 492
_exptl_crystal_size_max 0.23
_exptl_crystal_size_mid 0.18
_exptl_crystal_size_min 0.10
_refine_diff_density_max 0.891
_refine_diff_density_min -0.433
_refine_diff_density_rms 0.128
_refine_ls_extinction_method none
_refine_ls_goodness_of_fit_ref 1.007
_refine_ls_hydrogen_treatment constr
_refine_ls_matrix_type full
_refine_ls_number_parameters 289
_refine_ls_number_reflns 5117
_refine_ls_number_restraints 0
_refine_ls_restrained_S_all 1.007
_refine_ls_R_factor_all 0.0912
_refine_ls_R_factor_gt 0.0628
_refine_ls_shift/su_max 0.000
_refine_ls_shift/su_mean 0.000
_refine_ls_structure_factor_coef Fsqd
_refine_ls_weighting_details 'w=1/[\s^2^(Fo^2^)+(0.0880P)^2^] where P=(Fo^2^+2Fc^2^)/3'
_refine_ls_weighting_scheme calc
_refine_ls_wR_factor_gt 0.1481
_refine_ls_wR_factor_ref 0.1567
_reflns_Friedel_coverage 0.000
_reflns_number_gt 3580
_reflns_number_total 5117
_reflns_threshold_expression 'I > 2\s(I)'
_cod_data_source_file c7nj01562c2.cif
_cod_data_source_block 2_nos473
_cod_depositor_comments
;

2018-03-04
Z value and formula fixed to values more according to usual
chemical conventions.                 miguel
;
_cod_original_formula_sum 'C50 H36 Mn2 N6 O4 S2'
_cod_original_formula_weight 958.85
_cod_original_formula_moiety 'C50 H36 Mn2 N6 O4 S2'
_cod_original_formula_units_Z 1
_cod_database_code 7056466
_shelx_shelxl_version_number 2014/7
_shelx_space_group_comment
;
The symmetry employed for this shelxl refinement is uniquely defined
by the following loop, which should always be used as a source of
symmetry information in preference to the above space-group names.
They are only intended as comments.
;
_shelx_estimated_absorpt_t_min 0.849
_shelx_estimated_absorpt_t_max 0.930

loop_
_space_group_symop_operation_xyz
'x, y, z'
'-x, -y, -z'

loop_
_atom_site_label
_atom_site_type_symbol
_atom_site_fract_x
_atom_site_fract_y
_atom_site_fract_z
_atom_site_U_iso_or_equiv
_atom_site_adp_type
_atom_site_occupancy
_atom_site_site_symmetry_order
_atom_site_calc_flag
_atom_site_refinement_flags_posn
_atom_site_refinement_flags_adp
Mn1 Mn 0.46031(6) 0.63173(5) 0.42517(3) 0.02450(16) Uani 1 1 d . .
O1 O 0.4000(3) 0.4673(2) 0.32965(13) 0.0262(5) Uani 1 1 d . .
O2 O 0.3178(3) 0.5300(2) 0.50854(13) 0.0284(5) Uani 1 1 d . .
N1 N 0.6552(3) 0.7254(3) 0.36223(15) 0.0242(6) Uani 1 1 d . .
N2 N 0.5727(3) 0.7808(3) 0.53010(15) 0.0241(6) Uani 1 1 d . .
C1 C 0.4646(4) 0.4448(3) 0.24984(19) 0.0261(7) Uani 1 1 d . .
C2 C 0.3905(4) 0.3029(4) 0.1923(2) 0.0293(7) Uani 1 1 d . .
H2 H 0.3000 0.2323 0.2124 0.035 Uiso 1 1 calc R U
C3 C 0.4491(4) 0.2687(4) 0.1090(2) 0.0309(7) Uani 1 1 d . .
H3 H 0.3992 0.1735 0.0735 0.037 Uiso 1 1 calc R U
C4 C 0.5827(4) 0.3711(4) 0.07363(19) 0.0272(7) Uani 1 1 d . .
C5 C 0.6391(4) 0.3350(4) -0.0145(2) 0.0345(8) Uani 1 1 d . .
H5 H 0.5887 0.2397 -0.0497 0.041 Uiso 1 1 calc R U
C6 C 0.7650(4) 0.4359(4) -0.0493(2) 0.0356(8) Uani 1 1 d . .
H6 H 0.7995 0.4125 -0.1086 0.043 Uiso 1 1 calc R U
C7 C 0.8413(4) 0.5748(4) 0.0053(2) 0.0331(7) Uani 1 1 d . .
H7 H 0.9286 0.6447 -0.0180 0.040 Uiso 1 1 calc R U
C8 C 0.7929(4) 0.6126(4) 0.0921(2) 0.0289(7) Uani 1 1 d . .
H8 H 0.8480 0.7068 0.1271 0.035 Uiso 1 1 calc R U
C9 C 0.6615(4) 0.5116(4) 0.12917(19) 0.0263(7) Uani 1 1 d . .
C10 C 0.6025(4) 0.5463(3) 0.22010(19) 0.0245(6) Uani 1 1 d . .
C11 C 0.6944(4) 0.6781(3) 0.28031(19) 0.0253(6) Uani 1 1 d . .
H11 H 0.7921 0.7362 0.2589 0.030 Uiso 1 1 calc R U
C12 C 0.7637(4) 0.8634(4) 0.4167(2) 0.0286(7) Uani 1 1 d . .
H12A H 0.7297 0.9575 0.4041 0.034 Uiso 1 1 calc R U
H12B H 0.8785 0.8738 0.4003 0.034 Uiso 1 1 calc R U
C13 C 0.7497(4) 0.8427(4) 0.51807(19) 0.0266(7) Uani 1 1 d . .
H13A H 0.8139 0.7700 0.5353 0.032 Uiso 1 1 calc R U
H13B H 0.7912 0.9426 0.5566 0.032 Uiso 1 1 calc R U
C14 C 0.5094(4) 0.8140(3) 0.60733(19) 0.0250(6) Uani 1 1 d . .
H14 H 0.5762 0.8888 0.6519 0.030 Uiso 1 1 calc R U
C15 C 0.3440(4) 0.7438(3) 0.62909(19) 0.0235(6) Uani 1 1 d . .
C16 C 0.2756(4) 0.8069(3) 0.71006(19) 0.0243(6) Uani 1 1 d . .
C17 C 0.3539(4) 0.9498(4) 0.76401(19) 0.0271(7) Uani 1 1 d . .
H17 H 0.4547 1.0087 0.7464 0.032 Uiso 1 1 calc R U
C18 C 0.2852(4) 1.0039(4) 0.8415(2) 0.0333(8) Uani 1 1 d . .
H18 H 0.3397 1.0989 0.8758 0.040 Uiso 1 1 calc R U
C19 C 0.1349(5) 0.9192(4) 0.8700(2) 0.0356(8) Uani 1 1 d . .
H19 H 0.0898 0.9555 0.9237 0.043 Uiso 1 1 calc R U
C20 C 0.0556(4) 0.7830(4) 0.8183(2) 0.0317(7) Uani 1 1 d . .
H20 H -0.0459 0.7265 0.8364 0.038 Uiso 1 1 calc R U
C21 C 0.1224(4) 0.7249(4) 0.7380(2) 0.0273(7) Uani 1 1 d . .
C22 C 0.0384(4) 0.5835(4) 0.6845(2) 0.0279(7) Uani 1 1 d . .
H22 H -0.0644 0.5293 0.7023 0.033 Uiso 1 1 calc R U
C23 C 0.1023(4) 0.5246(4) 0.6084(2) 0.0283(7) Uani 1 1 d . .
H23 H 0.0429 0.4311 0.5743 0.034 Uiso 1 1 calc R U
C24 C 0.2581(4) 0.6024(3) 0.57971(19) 0.0250(6) Uani 1 1 d . .
S1 S 0.14033(11) 0.89327(10) 0.24708(5) 0.0345(2) Uani 1 1 d . .
N3 N 0.3019(4) 0.7669(3) 0.37771(19) 0.0340(6) Uani 1 1 d . .
C25 C 0.2323(4) 0.8156(4) 0.3218(2) 0.0279(7) Uani 1 1 d . .

loop_
_atom_site_aniso_label
_atom_site_aniso_U_11
_atom_site_aniso_U_22
_atom_site_aniso_U_33
_atom_site_aniso_U_23
_atom_site_aniso_U_13
_atom_site_aniso_U_12
Mn1 0.0267(3) 0.0242(3) 0.0201(2) 0.00429(17) 0.00303(18) 0.0001(2)
O1 0.0271(13) 0.0269(11) 0.0223(10) 0.0033(8) 0.0030(9) 0.0011(10)
O2 0.0332(13) 0.0246(11) 0.0227(10) 0.0021(8) 0.0082(9) -0.0027(10)
N1 0.0297(15) 0.0225(12) 0.0179(11) 0.0036(9) 0.0046(10) 0.0006(12)
N2 0.0266(15) 0.0241(13) 0.0202(12) 0.0056(9) 0.0034(10) 0.0021(11)
C1 0.0296(18) 0.0271(15) 0.0225(14) 0.0041(11) -0.0006(12) 0.0088(14)
C2 0.0302(19) 0.0281(16) 0.0271(15) 0.0043(12) -0.0010(13) 0.0025(14)
C3 0.033(2) 0.0287(16) 0.0300(16) 0.0001(12) -0.0067(14) 0.0072(15)
C4 0.0233(18) 0.0312(16) 0.0255(15) -0.0018(12) -0.0030(12) 0.0066(14)
C5 0.034(2) 0.0412(19) 0.0267(16) -0.0048(14) -0.0031(14) 0.0109(17)
C6 0.036(2) 0.051(2) 0.0226(15) 0.0017(14) 0.0035(13) 0.0159(18)
C7 0.0308(19) 0.0425(19) 0.0270(16) 0.0074(13) 0.0038(13) 0.0087(16)
C8 0.0284(18) 0.0355(17) 0.0233(15) 0.0031(12) 0.0016(12) 0.0089(15)
C9 0.0268(18) 0.0313(16) 0.0223(14) 0.0040(12) 0.0006(12) 0.0096(14)
C10 0.0278(18) 0.0264(15) 0.0203(14) 0.0036(11) -0.0003(12) 0.0085(14)
C11 0.0257(17) 0.0266(15) 0.0232(14) 0.0075(11) 0.0021(12) 0.0032(14)
C12 0.0277(18) 0.0282(16) 0.0244(15) 0.0032(12) 0.0041(13) -0.0049(14)
C13 0.0243(17) 0.0279(16) 0.0252(15) 0.0023(12) 0.0048(12) 0.0012(14)
C14 0.0299(18) 0.0219(14) 0.0235(14) 0.0047(11) 0.0045(12) 0.0052(14)
C15 0.0241(17) 0.0255(15) 0.0207(14) 0.0065(11) 0.0024(11) 0.0041(13)
C16 0.0245(17) 0.0298(16) 0.0199(14) 0.0076(11) 0.0038(12) 0.0069(14)
C17 0.0273(18) 0.0286(16) 0.0249(14) 0.0047(12) 0.0032(12) 0.0050(14)
C18 0.035(2) 0.0351(18) 0.0288(16) 0.0015(13) 0.0001(14) 0.0085(16)
C19 0.037(2) 0.045(2) 0.0255(16) 0.0023(14) 0.0061(14) 0.0124(18)
C20 0.0247(18) 0.0424(19) 0.0283(16) 0.0092(13) 0.0076(13) 0.0056(15)
C21 0.0241(17) 0.0345(17) 0.0243(15) 0.0093(12) 0.0027(12) 0.0063(14)
C22 0.0204(17) 0.0323(16) 0.0295(16) 0.0103(13) 0.0027(12) 0.0003(14)
C23 0.0294(19) 0.0304(16) 0.0232(14) 0.0062(12) 0.0007(12) 0.0020(14)
C24 0.0283(18) 0.0251(15) 0.0230(14) 0.0085(11) 0.0048(12) 0.0062(14)
S1 0.0328(5) 0.0362(5) 0.0304(4) 0.0077(3) -0.0040(3) -0.0005(4)
N3 0.0359(17) 0.0275(14) 0.0380(15) 0.0057(11) 0.0008(12) 0.0061(13)
C25 0.0259(18) 0.0266(16) 0.0280(15) 0.0003(12) 0.0062(13) 0.0007(14)

loop_
_atom_type_symbol
_atom_type_description
_atom_type_scat_dispersion_real
_atom_type_scat_dispersion_imag
_atom_type_scat_source
C C 0.0033 0.0016 'International Tables Vol C Tables 4.2.6.8 and 6.1.1.4'
H H 0.0000 0.0000 'International Tables Vol C Tables 4.2.6.8 and 6.1.1.4'
N N 0.0061 0.0033 'International Tables Vol C Tables 4.2.6.8 and 6.1.1.4'
O O 0.0106 0.0060 'International Tables Vol C Tables 4.2.6.8 and 6.1.1.4'
S S 0.1246 0.1234 'International Tables Vol C Tables 4.2.6.8 and 6.1.1.4'
Mn Mn 0.3368 0.7283 'International Tables Vol C Tables 4.2.6.8 and 6.1.1.4'

loop_
_geom_angle_atom_site_label_1
_geom_angle_atom_site_label_2
_geom_angle_atom_site_label_3
_geom_angle
_geom_angle_publ_flag
O1 Mn1 O2 94.47(10) yes
O1 Mn1 N1 90.80(10) yes
O2 Mn1 N1 163.85(10) yes
O1 Mn1 N2 165.18(10) yes
O2 Mn1 N2 88.06(10) yes
N1 Mn1 N2 83.10(11) yes
O1 Mn1 N3 96.41(10) yes
O2 Mn1 N3 97.47(11) yes
N1 Mn1 N3 97.09(11) yes
N2 Mn1 N3 97.74(11) yes
C1 O1 Mn1 130.5(2) ?
C24 O2 Mn1 124.57(19) ?
C11 N1 C12 119.7(3) ?
C11 N1 Mn1 126.8(2) ?
C12 N1 Mn1 113.50(18) ?
C14 N2 C13 120.6(3) ?
C14 N2 Mn1 126.3(2) ?
C13 N2 Mn1 112.79(17) ?
O1 C1 C10 124.6(3) ?
O1 C1 C2 116.6(3) ?
C10 C1 C2 118.8(3) ?
C3 C2 C1 120.9(3) ?
C3 C2 H2 119.5 ?
C1 C2 H2 119.5 ?
C2 C3 C4 122.5(3) ?
C2 C3 H3 118.8 ?
C4 C3 H3 118.8 ?
C3 C4 C5 121.6(3) ?
C3 C4 C9 118.4(3) ?
C5 C4 C9 120.1(3) ?
C6 C5 C4 121.4(3) ?
C6 C5 H5 119.3 ?
C4 C5 H5 119.3 ?
C5 C6 C7 118.3(3) ?
C5 C6 H6 120.8 ?
C7 C6 H6 120.8 ?
C8 C7 C6 122.1(3) ?
C8 C7 H7 118.9 ?
C6 C7 H7 118.9 ?
C7 C8 C9 120.7(3) ?
C7 C8 H8 119.7 ?
C9 C8 H8 119.7 ?
C8 C9 C4 117.4(3) ?
C8 C9 C10 123.3(3) ?
C4 C9 C10 119.3(3) ?
C1 C10 C11 120.7(3) ?
C1 C10 C9 120.0(3) ?
C11 C10 C9 119.1(3) ?
N1 C11 C10 126.0(3) ?
N1 C11 H11 117.0 ?
C10 C11 H11 117.0 ?
N1 C12 C13 108.0(3) ?
N1 C12 H12A 110.1 ?
C13 C12 H12A 110.1 ?
N1 C12 H12B 110.1 ?
C13 C12 H12B 110.1 ?
H12A C12 H12B 108.4 ?
N2 C13 C12 106.3(2) ?
N2 C13 H13A 110.5 ?
C12 C13 H13A 110.5 ?
N2 C13 H13B 110.5 ?
C12 C13 H13B 110.5 ?
H13A C13 H13B 108.7 ?
N2 C14 C15 124.2(3) ?
N2 C14 H14 117.9 ?
C15 C14 H14 117.9 ?
C24 C15 C14 119.8(3) ?
C24 C15 C16 119.7(3) ?
C14 C15 C16 119.9(3) ?
C21 C16 C17 117.1(3) ?
C21 C16 C15 119.4(3) ?
C17 C16 C15 123.5(3) ?
C18 C17 C16 121.4(3) ?
C18 C17 H17 119.3 ?
C16 C17 H17 119.3 ?
C17 C18 C19 121.0(3) ?
C17 C18 H18 119.5 ?
C19 C18 H18 119.5 ?
C20 C19 C18 118.7(3) ?
C20 C19 H19 120.6 ?
C18 C19 H19 120.6 ?
C19 C20 C21 121.6(3) ?
C19 C20 H20 119.2 ?
C21 C20 H20 119.2 ?
C16 C21 C20 120.1(3) ?
C16 C21 C22 118.7(3) ?
C20 C21 C22 121.1(3) ?
C23 C22 C21 121.9(3) ?
C23 C22 H22 119.1 ?
C21 C22 H22 119.1 ?
C22 C23 C24 120.7(3) ?
C22 C23 H23 119.6 ?
C24 C23 H23 119.6 ?
O2 C24 C15 123.7(3) ?
O2 C24 C23 116.7(3) ?
C15 C24 C23 119.5(3) ?
C25 N3 Mn1 154.7(3) ?
N3 C25 S1 176.7(3) ?

loop_
_geom_bond_atom_site_label_1
_geom_bond_atom_site_label_2
_geom_bond_distance
_geom_bond_publ_flag
Mn1 O1 1.892(2) yes
Mn1 O2 1.906(2) yes
Mn1 N1 1.975(3) yes
Mn1 N2 1.986(3) yes
Mn1 N3 2.153(3) yes
O1 C1 1.332(4) ?
O2 C24 1.351(3) ?
N1 C11 1.318(4) yes
N1 C12 1.490(4) yes
N2 C13 1.487(4) yes
N2 C14 1.311(4) yes
C1 C10 1.415(5) ?
C1 C2 1.448(4) ?
C2 C3 1.373(4) ?
C2 H2 0.9500 ?
C3 C4 1.431(5) ?
C3 H3 0.9500 ?
C4 C5 1.433(4) ?
C4 C9 1.433(4) ?
C5 C6 1.379(5) ?
C5 H5 0.9500 ?
C6 C7 1.411(5) ?
C6 H6 0.9500 ?
C7 C8 1.392(4) ?
C7 H7 0.9500 ?
C8 C9 1.425(5) ?
C8 H8 0.9500 ?
C9 C10 1.476(4) ?
C10 C11 1.445(4) ?
C11 H11 0.9500 ?
C12 C13 1.536(4) ?
C12 H12A 0.9900 ?
C12 H12B 0.9900 ?
C13 H13A 0.9900 ?
C13 H13B 0.9900 ?
C14 C15 1.450(4) ?
C14 H14 0.9500 ?
C15 C24 1.415(4) ?
C15 C16 1.463(4) ?
C16 C21 1.427(4) ?
C16 C17 1.437(4) ?
C17 C18 1.394(4) ?
C17 H17 0.9500 ?
C18 C19 1.419(5) ?
C18 H18 0.9500 ?
C19 C20 1.382(5) ?
C19 H19 0.9500 ?
C20 C21 1.431(4) ?
C20 H20 0.9500 ?
C21 C22 1.435(4) ?
C22 C23 1.372(4) ?
C22 H22 0.9500 ?
C23 C24 1.437(4) ?
C23 H23 0.9500 ?
S1 C25 1.635(3) ?
N3 C25 1.177(4) ?

loop_
_geom_hbond_atom_site_label_D
_geom_hbond_atom_site_label_H
_geom_hbond_atom_site_label_A
_geom_hbond_distance_DH
_geom_hbond_distance_HA
_geom_hbond_distance_DA
_geom_hbond_angle_DHA
_geom_hbond_site_symmetry_A
C11 H11 S1 0.95 2.96 3.874(4) 161.6 1_655
C14 H14 S1 0.95 2.95 3.863(4) 162.7 2_676

loop_
_geom_torsion_atom_site_label_1
_geom_torsion_atom_site_label_2
_geom_torsion_atom_site_label_3
_geom_torsion_atom_site_label_4
_geom_torsion
O2 Mn1 O1 C1 -170.5(2)
N1 Mn1 O1 C1 -5.8(3)
N2 Mn1 O1 C1 -71.2(5)
N3 Mn1 O1 C1 91.4(3)
Mn1 O1 C1 C10 1.2(4)
Mn1 O1 C1 C2 178.56(19)
O1 C1 C2 C3 -179.5(3)
C10 C1 C2 C3 -2.0(4)
C1 C2 C3 C4 -1.4(5)
C2 C3 C4 C5 -178.3(3)
C2 C3 C4 C9 2.5(4)
C3 C4 C5 C6 178.3(3)
C9 C4 C5 C6 -2.5(5)
C4 C5 C6 C7 1.9(5)
C5 C6 C7 C8 -0.4(5)
C6 C7 C8 C9 -0.6(5)
C7 C8 C9 C4 0.0(4)
C7 C8 C9 C10 -178.9(3)
C3 C4 C9 C8 -179.3(3)
C5 C4 C9 C8 1.5(4)
C3 C4 C9 C10 -0.3(4)
C5 C4 C9 C10 -179.5(3)
O1 C1 C10 C11 6.1(4)
C2 C1 C10 C11 -171.3(3)
O1 C1 C10 C9 -178.6(2)
C2 C1 C10 C9 4.1(4)
C8 C9 C10 C1 175.9(3)
C4 C9 C10 C1 -3.0(4)
C8 C9 C10 C11 -8.6(4)
C4 C9 C10 C11 172.5(3)
C12 N1 C11 C10 179.5(3)
Mn1 N1 C11 C10 -0.7(4)
C1 C10 C11 N1 -6.2(5)
C9 C10 C11 N1 178.4(3)
C11 N1 C12 C13 -149.4(3)
Mn1 N1 C12 C13 30.7(3)
C14 N2 C13 C12 -148.8(3)
Mn1 N2 C13 C12 37.5(3)
N1 C12 C13 N2 -42.7(3)
C13 N2 C14 C15 -171.9(3)
Mn1 N2 C14 C15 0.8(4)
N2 C14 C15 C24 19.4(4)
N2 C14 C15 C16 -169.5(3)
C24 C15 C16 C21 -0.2(4)
C14 C15 C16 C21 -171.3(2)
C24 C15 C16 C17 -179.7(3)
C14 C15 C16 C17 9.2(4)
C21 C16 C17 C18 1.6(4)
C15 C16 C17 C18 -178.9(3)
C16 C17 C18 C19 0.0(5)
C17 C18 C19 C20 -1.4(5)
C18 C19 C20 C21 1.0(5)
C17 C16 C21 C20 -2.0(4)
C15 C16 C21 C20 178.5(3)
C17 C16 C21 C22 178.5(3)
C15 C16 C21 C22 -1.0(4)
C19 C20 C21 C16 0.7(5)
C19 C20 C21 C22 -179.7(3)
C16 C21 C22 C23 0.9(4)
C20 C21 C22 C23 -178.6(3)
C21 C22 C23 C24 0.5(4)
Mn1 O2 C24 C15 -31.9(4)
Mn1 O2 C24 C23 151.6(2)
C14 C15 C24 O2 -3.6(4)
C16 C15 C24 O2 -174.7(2)
C14 C15 C24 C23 172.7(2)
C16 C15 C24 C23 1.6(4)
C22 C23 C24 O2 174.8(3)
C22 C23 C24 C15 -1.8(4)
